data_7252146
loop_
_publ_author_name
'Veeraraghavulu, Tiruveedi'
'Mukundram, N. S.'
'Yarasi, Soujanya'
'Nechipadappu, Sunil Kumar'
'Balasubramanian, Sridhar'

_publ_section_title
;
 Structural Diversity and Stability of Mycophenolic Acid with Insights
 into Coformer induced Polymorphism and Solid-State Characterization
;
_journal_name_full CrystEngComm
_journal_paper_doi 10.1039/D6CE00311G
_journal_year 2026
_chemical_formula_moiety 'C17 H20 O6'
_chemical_formula_sum 'C17 H20 O6'
_chemical_formula_weight 320.33
_chemical_name_common MPA-FIV
_space_group_crystal_system orthorhombic
_space_group_IT_number 29
_space_group_name_Hall 'P 2c -2ac'
_space_group_name_H-M_alt 'P c a 21'
_atom_sites_solution_hydrogens mixed
_audit_creation_method SHELXL-2025/1
_audit_update_record
;
2026-04-17 deposited with the CCDC.	2026-06-23 downloaded from the CCDC.
;
_cell_angle_alpha 90
_cell_angle_beta 90
_cell_angle_gamma 90
_cell_formula_units_Z 4
_cell_length_a 14.4926(16)
_cell_length_b 4.7943(6)
_cell_length_c 21.838(2)
_cell_measurement_reflns_used 9555
_cell_measurement_temperature 100(2)
_cell_measurement_theta_max 28.2865
_cell_measurement_theta_min 2.962
_cell_volume 1517.3(3)
_computing_structure_refinement 'SHELXL-2025/1 (Sheldrick, 2025)'
_computing_structure_solution 'SHELXT 2018/2 (Sheldrick, 2018)'
_diffrn_ambient_temperature 100(2)
_diffrn_detector_area_resol_mean 7.391
_diffrn_measured_fraction_theta_full 0.999
_diffrn_measured_fraction_theta_max 0.999
_diffrn_measurement_device_type 'Bruker D8 VENTURE PHOTON III C14'
_diffrn_measurement_method '\w and \f scans'
_diffrn_radiation_type MoK\a
_diffrn_radiation_wavelength 0.71073
_diffrn_reflns_av_R_equivalents 0.0444
_diffrn_reflns_av_unetI/netI 0.0384
_diffrn_reflns_Laue_measured_fraction_full 0.999
_diffrn_reflns_Laue_measured_fraction_max 0.999
_diffrn_reflns_limit_h_max 15
_diffrn_reflns_limit_h_min -18
_diffrn_reflns_limit_k_max 5
_diffrn_reflns_limit_k_min -5
_diffrn_reflns_limit_l_max 27
_diffrn_reflns_limit_l_min -27
_diffrn_reflns_number 12452
_diffrn_reflns_point_group_measured_fraction_full 0.991
_diffrn_reflns_point_group_measured_fraction_max 0.989
_diffrn_reflns_theta_full 25.242
_diffrn_reflns_theta_max 26.370
_diffrn_reflns_theta_min 2.811
_diffrn_source 'Incoatec I\mS 3.0'
_exptl_absorpt_coefficient_mu 0.106
_exptl_absorpt_process_details
;
 SADABS 2016/2: Krause, L., Herbst-Irmer, R., Sheldrick G.M. & Stalke D.,
 J. Appl. Cryst. 48 (2015) 3-10
;
_exptl_crystal_colour COLOURLESS
_exptl_crystal_density_diffrn 1.402
_exptl_crystal_description NEEDLE
_exptl_crystal_F_000 680
_exptl_crystal_size_max 0.120
_exptl_crystal_size_mid 0.050
_exptl_crystal_size_min 0.010
_refine_diff_density_max 0.140
_refine_diff_density_min -0.177
_refine_diff_density_rms 0.037
_refine_ls_abs_structure_details
;
 Flack x determined using 1390 quotients [(I+)-(I-)]/[(I+)+(I-)]
 (Parsons, Flack and Wagner, Acta Cryst. B69 (2013) 249-259).
;
_refine_ls_abs_structure_Flack -0.5(4)
_refine_ls_extinction_method none
_refine_ls_goodness_of_fit_ref 1.048
_refine_ls_hydrogen_treatment mixed
_refine_ls_matrix_type full
_refine_ls_number_parameters 219
_refine_ls_number_reflns 3044
_refine_ls_number_restraints 1
_refine_ls_restrained_S_all 1.048
_refine_ls_R_factor_all 0.0311
_refine_ls_R_factor_gt 0.0305
_refine_ls_shift/su_max 0.000
_refine_ls_shift/su_mean 0.000
_refine_ls_structure_factor_coef Fsqd
_refine_ls_weighting_details 'w=1/[\s^2^(Fo^2^)+(0.0429P)^2^+0.1832P] where P=(Fo^2^+2Fc^2^)/3'
_refine_ls_weighting_scheme calc
_refine_ls_wR_factor_gt 0.0786
_refine_ls_wR_factor_ref 0.0792
_reflns_Friedel_coverage 0.927
_reflns_Friedel_fraction_full 0.981
_reflns_Friedel_fraction_max 0.979
_reflns_number_gt 2971
_reflns_number_total 3044
_reflns_threshold_expression 'I > 2\s(I)'
_cod_data_source_file d6ce00311g2.cif
_cod_data_source_block mo_VA191_MPA_FIV
_cod_original_cell_volume 1517.4(3)
_cod_database_code 7252146
_shelx_shelxl_version_number 2025/1
_shelx_space_group_comment
;
The symmetry employed for this shelxl refinement is uniquely defined
by the following loop, which should always be used as a source of
symmetry information in preference to the above space-group names.
They are only intended as comments.
;
_shelx_estimated_absorpt_t_min 0.987
_shelx_estimated_absorpt_t_max 0.999

loop_
_space_group_symop_operation_xyz
'x, y, z'
'-x, -y, z+1/2'
'-x+1/2, y, z+1/2'
'x+1/2, -y, z'

loop_
_atom_site_label
_atom_site_type_symbol
_atom_site_fract_x
_atom_site_fract_y
_atom_site_fract_z
_atom_site_U_iso_or_equiv
_atom_site_adp_type
_atom_site_occupancy
_atom_site_site_symmetry_order
_atom_site_calc_flag
_atom_site_refinement_flags_posn
_atom_site_refinement_flags_adp
_atom_site_refinement_flags_occupancy
_atom_site_disorder_assembly
_atom_site_disorder_group
C1 C 0.12514(16) -0.1303(5) 0.70289(10) 0.0348(5) Uani 1 1 d . . . . .
H1A H 0.065883 -0.080406 0.722601 0.042 Uiso 1 1 calc R U . . .
H1B H 0.120774 -0.323082 0.686893 0.042 Uiso 1 1 calc R U . . .
C2 C 0.14789(13) 0.0694(4) 0.65287(9) 0.0272(4) Uani 1 1 d . . . . .
C3 C 0.23158(13) 0.1949(4) 0.66723(8) 0.0262(4) Uani 1 1 d . . . . .
C4 C 0.26322(16) 0.0851(5) 0.72528(10) 0.0331(5) Uani 1 1 d . . . . .
C5 C 0.09904(14) 0.1340(4) 0.60059(10) 0.0277(4) Uani 1 1 d . . . . .
C6 C 0.14166(12) 0.3265(4) 0.56172(9) 0.0248(4) Uani 1 1 d . . . . .
C7 C 0.22646(13) 0.4593(4) 0.57447(8) 0.0230(4) Uani 1 1 d . . . . .
C8 C 0.27155(13) 0.3941(4) 0.62920(9) 0.0239(4) Uani 1 1 d . . . . .
C9 C 0.00514(15) 0.0070(5) 0.58944(12) 0.0386(5) Uani 1 1 d . . . . .
H9A H -0.028422 0.119560 0.559324 0.058 Uiso 1 1 calc R U . . .
H9B H -0.029580 0.002324 0.627932 0.058 Uiso 1 1 calc R U . . .
H9C H 0.012500 -0.183364 0.573817 0.058 Uiso 1 1 calc R U . . .
C10 C 0.0911(2) 0.1905(5) 0.46294(11) 0.0459(6) Uani 1 1 d . . . . .
H10A H 0.049054 0.250746 0.430372 0.069 Uiso 1 1 calc R U . . .
H10B H 0.067297 0.019658 0.481848 0.069 Uiso 1 1 calc R U . . .
H10C H 0.152262 0.154301 0.445557 0.069 Uiso 1 1 calc R U . . .
C11 C 0.26914(13) 0.6628(4) 0.52975(9) 0.0251(4) Uani 1 1 d . . . . .
H11A H 0.219792 0.751683 0.505215 0.030 Uiso 1 1 calc R U . . .
H11B H 0.301672 0.811287 0.552711 0.030 Uiso 1 1 calc R U . . .
C12 C 0.33625(13) 0.5191(4) 0.48750(9) 0.0263(4) Uani 1 1 d . . . . .
H12 H 0.389780 0.442114 0.506065 0.032 Uiso 1 1 calc R U . . .
C13 C 0.32900(14) 0.4877(4) 0.42711(9) 0.0266(4) Uani 1 1 d . . . . .
C14 C 0.40226(15) 0.3264(4) 0.39236(9) 0.0314(4) Uani 1 1 d . . . . .
H14A H 0.376676 0.143218 0.380126 0.038 Uiso 1 1 calc R U . . .
H14B H 0.455288 0.291628 0.419899 0.038 Uiso 1 1 calc R U . . .
C15 C 0.43635(14) 0.4789(4) 0.33527(9) 0.0299(4) Uani 1 1 d . . . . .
H15A H 0.382719 0.512160 0.308151 0.036 Uiso 1 1 calc R U . . .
H15B H 0.460177 0.663508 0.347998 0.036 Uiso 1 1 calc R U . . .
C16 C 0.51001(14) 0.3355(4) 0.29846(9) 0.0282(4) Uani 1 1 d . . . . .
C17 C 0.25021(16) 0.5980(5) 0.38902(9) 0.0352(5) Uani 1 1 d . . . . .
H17A H 0.271394 0.758178 0.364947 0.053 Uiso 1 1 calc R U . . .
H17B H 0.199727 0.656203 0.416005 0.053 Uiso 1 1 calc R U . . .
H17C H 0.228324 0.451248 0.361366 0.053 Uiso 1 1 calc R U . . .
O1 O 0.20140(12) -0.1047(3) 0.74611(8) 0.0410(4) Uani 1 1 d . . . . .
O2 O 0.33203(12) 0.1439(4) 0.75424(7) 0.0434(4) Uani 1 1 d . . . . .
O3 O 0.35118(10) 0.5294(3) 0.64268(7) 0.0316(3) Uani 1 1 d . . . . .
H3O H 0.371(2) 0.484(7) 0.6777(17) 0.058(9) Uiso 1 1 d . . . . .
O4 O 0.09787(10) 0.4049(3) 0.50827(6) 0.0306(3) Uani 1 1 d . . . . .
O5 O 0.55598(11) 0.1419(4) 0.32872(7) 0.0362(4) Uani 1 1 d . . . . .
H5O H 0.595(2) 0.074(7) 0.3055(15) 0.050(8) Uiso 1 1 d . . . . .
O6 O 0.52491(12) 0.3899(4) 0.24523(7) 0.0433(4) Uani 1 1 d . . . . .

loop_
_atom_site_aniso_label
_atom_site_aniso_U_11
_atom_site_aniso_U_22
_atom_site_aniso_U_33
_atom_site_aniso_U_23
_atom_site_aniso_U_13
_atom_site_aniso_U_12
C1 0.0412(11) 0.0300(10) 0.0331(11) 0.0063(8) 0.0117(9) 0.0042(9)
C2 0.0312(9) 0.0230(9) 0.0273(10) 0.0018(8) 0.0074(8) 0.0053(7)
C3 0.0309(9) 0.0265(10) 0.0212(9) 0.0003(7) 0.0009(7) 0.0069(7)
C4 0.0447(12) 0.0310(10) 0.0236(10) 0.0043(8) 0.0028(8) 0.0094(9)
C5 0.0252(9) 0.0259(9) 0.0319(10) -0.0026(8) 0.0021(7) 0.0042(7)
C6 0.0265(8) 0.0247(9) 0.0232(9) -0.0022(7) -0.0019(7) 0.0061(7)
C7 0.0262(8) 0.0229(9) 0.0198(8) 0.0005(7) 0.0017(7) 0.0040(7)
C8 0.0249(8) 0.0253(9) 0.0215(9) -0.0003(7) 0.0006(7) 0.0044(7)
C9 0.0278(10) 0.0347(12) 0.0533(15) 0.0008(10) 0.0001(9) -0.0021(8)
C10 0.0652(15) 0.0392(12) 0.0333(11) -0.0089(10) -0.0188(11) 0.0071(11)
C11 0.0298(9) 0.0257(9) 0.0199(8) 0.0027(7) 0.0011(7) 0.0026(7)
C12 0.0267(9) 0.0281(10) 0.0240(9) 0.0047(7) 0.0017(7) 0.0034(7)
C13 0.0295(9) 0.0262(9) 0.0243(9) 0.0044(7) 0.0027(7) 0.0018(7)
C14 0.0377(11) 0.0299(10) 0.0265(10) 0.0045(8) 0.0086(8) 0.0048(8)
C15 0.0347(10) 0.0316(11) 0.0233(9) 0.0035(8) 0.0037(7) 0.0020(8)
C16 0.0308(10) 0.0302(10) 0.0234(9) -0.0012(8) 0.0013(8) -0.0057(8)
C17 0.0347(10) 0.0488(12) 0.0220(10) 0.0030(9) 0.0011(8) 0.0059(9)
O1 0.0543(10) 0.0393(8) 0.0293(8) 0.0122(7) 0.0043(7) 0.0039(7)
O2 0.0543(10) 0.0457(10) 0.0302(8) 0.0072(7) -0.0130(7) 0.0070(7)
O3 0.0308(7) 0.0386(8) 0.0254(7) 0.0037(6) -0.0065(6) -0.0022(6)
O4 0.0341(7) 0.0306(7) 0.0271(7) -0.0015(6) -0.0105(6) 0.0047(6)
O5 0.0385(8) 0.0458(9) 0.0242(7) 0.0005(7) 0.0075(6) 0.0118(7)
O6 0.0515(10) 0.0537(10) 0.0248(8) 0.0063(7) 0.0106(7) 0.0066(8)

loop_
_atom_type_symbol
_atom_type_description
_atom_type_scat_dispersion_real
_atom_type_scat_dispersion_imag
_atom_type_scat_source
C C 0.0033 0.0016 'International Tables Vol C Tables 4.2.6.8 and 6.1.1.4'
H H 0.0000 0.0000 'International Tables Vol C Tables 4.2.6.8 and 6.1.1.4'
O O 0.0106 0.0060 'International Tables Vol C Tables 4.2.6.8 and 6.1.1.4'

loop_
_geom_angle_atom_site_label_1
_geom_angle_atom_site_label_2
_geom_angle_atom_site_label_3
_geom_angle
_geom_angle_site_symmetry_1
_geom_angle_site_symmetry_3
_geom_angle_publ_flag
O1 C1 C2 104.63(17) . . ?
O1 C1 H1A 110.8 . . ?
C2 C1 H1A 110.8 . . ?
O1 C1 H1B 110.8 . . ?
C2 C1 H1B 110.8 . . ?
H1A C1 H1B 108.9 . . ?
C5 C2 C3 122.54(18) . . ?
C5 C2 C1 129.63(19) . . ?
C3 C2 C1 107.82(18) . . ?
C2 C3 C8 121.71(17) . . ?
C2 C3 C4 108.46(18) . . ?
C8 C3 C4 129.82(19) . . ?
O2 C4 O1 121.6(2) . . ?
O2 C4 C3 129.2(2) . . ?
O1 C4 C3 109.2(2) . . ?
C2 C5 C6 115.10(18) . . ?
C2 C5 C9 120.4(2) . . ?
C6 C5 C9 124.49(19) . . ?
O4 C6 C5 119.35(17) . . ?
O4 C6 C7 116.36(17) . . ?
C5 C6 C7 124.24(17) . . ?
C8 C7 C6 118.35(17) . . ?
C8 C7 C11 120.34(16) . . ?
C6 C7 C11 121.30(16) . . ?
O3 C8 C3 123.55(17) . . ?
O3 C8 C7 118.47(17) . . ?
C3 C8 C7 117.98(17) . . ?
C5 C9 H9A 109.5 . . ?
C5 C9 H9B 109.5 . . ?
H9A C9 H9B 109.5 . . ?
C5 C9 H9C 109.5 . . ?
H9A C9 H9C 109.5 . . ?
H9B C9 H9C 109.5 . . ?
O4 C10 H10A 109.5 . . ?
O4 C10 H10B 109.5 . . ?
H10A C10 H10B 109.5 . . ?
O4 C10 H10C 109.5 . . ?
H10A C10 H10C 109.5 . . ?
H10B C10 H10C 109.5 . . ?
C12 C11 C7 111.34(15) . . ?
C12 C11 H11A 109.4 . . ?
C7 C11 H11A 109.4 . . ?
C12 C11 H11B 109.4 . . ?
C7 C11 H11B 109.4 . . ?
H11A C11 H11B 108.0 . . ?
C13 C12 C11 127.37(18) . . ?
C13 C12 H12 116.3 . . ?
C11 C12 H12 116.3 . . ?
C12 C13 C17 124.50(18) . . ?
C12 C13 C14 119.86(18) . . ?
C17 C13 C14 115.63(17) . . ?
C13 C14 C15 113.00(17) . . ?
C13 C14 H14A 109.0 . . ?
C15 C14 H14A 109.0 . . ?
C13 C14 H14B 109.0 . . ?
C15 C14 H14B 109.0 . . ?
H14A C14 H14B 107.8 . . ?
C16 C15 C14 116.58(17) . . ?
C16 C15 H15A 108.1 . . ?
C14 C15 H15A 108.1 . . ?
C16 C15 H15B 108.1 . . ?
C14 C15 H15B 108.1 . . ?
H15A C15 H15B 107.3 . . ?
O6 C16 O5 122.85(19) . . ?
O6 C16 C15 122.79(19) . . ?
O5 C16 C15 114.35(17) . . ?
C13 C17 H17A 109.5 . . ?
C13 C17 H17B 109.5 . . ?
H17A C17 H17B 109.5 . . ?
C13 C17 H17C 109.5 . . ?
H17A C17 H17C 109.5 . . ?
H17B C17 H17C 109.5 . . ?
C4 O1 C1 109.90(16) . . ?
C8 O3 H3O 111(2) . . ?
C6 O4 C10 114.89(16) . . ?
C16 O5 H5O 108(2) . . ?

loop_
_geom_bond_atom_site_label_1
_geom_bond_atom_site_label_2
_geom_bond_distance
_geom_bond_site_symmetry_2
_geom_bond_publ_flag
C1 O1 1.459(3) . ?
C1 C2 1.490(3) . ?
C1 H1A 0.9900 . ?
C1 H1B 0.9900 . ?
C2 C5 1.379(3) . ?
C2 C3 1.390(3) . ?
C3 C8 1.392(3) . ?
C3 C4 1.447(3) . ?
C4 O2 1.214(3) . ?
C4 O1 1.356(3) . ?
C5 C6 1.398(3) . ?
C5 C9 1.511(3) . ?
C6 O4 1.381(2) . ?
C6 C7 1.412(3) . ?
C7 C8 1.398(3) . ?
C7 C11 1.513(3) . ?
C8 O3 1.356(2) . ?
C9 H9A 0.9800 . ?
C9 H9B 0.9800 . ?
C9 H9C 0.9800 . ?
C10 O4 1.430(3) . ?
C10 H10A 0.9800 . ?
C10 H10B 0.9800 . ?
C10 H10C 0.9800 . ?
C11 C12 1.507(3) . ?
C11 H11A 0.9900 . ?
C11 H11B 0.9900 . ?
C12 C13 1.331(3) . ?
C12 H12 0.9500 . ?
C13 C17 1.508(3) . ?
C13 C14 1.517(3) . ?
C14 C15 1.528(3) . ?
C14 H14A 0.9900 . ?
C14 H14B 0.9900 . ?
C15 C16 1.503(3) . ?
C15 H15A 0.9900 . ?
C15 H15B 0.9900 . ?
C16 O6 1.211(3) . ?
C16 O5 1.320(3) . ?
C17 H17A 0.9800 . ?
C17 H17B 0.9800 . ?
C17 H17C 0.9800 . ?
O3 H3O 0.84(4) . ?
O5 H5O 0.83(3) . ?

loop_
_geom_hbond_atom_site_label_D
_geom_hbond_atom_site_label_H
_geom_hbond_atom_site_label_A
_geom_hbond_distance_DH
_geom_hbond_distance_HA
_geom_hbond_distance_DA
_geom_hbond_angle_DHA
_geom_hbond_site_symmetry_A
_geom_hbond_publ_flag
C15 H15A O1 0.99 2.59 3.430(3) 142.9 3_564 yes
O3 H3O O6 0.84(4) 2.20(4) 2.897(2) 140(3) 2_665 yes
O5 H5O O2 0.83(3) 1.86(3) 2.675(2) 168(3) 2_654 yes
O3 H3O O2 0.84(4) 2.40(4) 3.071(2) 136(3) . yes

loop_
_geom_torsion_atom_site_label_1
_geom_torsion_atom_site_label_2
_geom_torsion_atom_site_label_3
_geom_torsion_atom_site_label_4
_geom_torsion
_geom_torsion_site_symmetry_1
_geom_torsion_site_symmetry_2
_geom_torsion_site_symmetry_3
_geom_torsion_site_symmetry_4
_geom_torsion_publ_flag
O1 C1 C2 C5 -178.90(19) . . . . ?
O1 C1 C2 C3 0.5(2) . . . . ?
C5 C2 C3 C8 -0.3(3) . . . . ?
C1 C2 C3 C8 -179.76(17) . . . . ?
C5 C2 C3 C4 178.85(18) . . . . ?
C1 C2 C3 C4 -0.6(2) . . . . ?
C2 C3 C4 O2 -178.5(2) . . . . ?
C8 C3 C4 O2 0.5(4) . . . . ?
C2 C3 C4 O1 0.5(2) . . . . ?
C8 C3 C4 O1 179.53(18) . . . . ?
C3 C2 C5 C6 2.5(3) . . . . ?
C1 C2 C5 C6 -178.08(19) . . . . ?
C3 C2 C5 C9 -175.54(18) . . . . ?
C1 C2 C5 C9 3.8(3) . . . . ?
C2 C5 C6 O4 -179.80(16) . . . . ?
C9 C5 C6 O4 -1.8(3) . . . . ?
C2 C5 C6 C7 -2.6(3) . . . . ?
C9 C5 C6 C7 175.36(19) . . . . ?
O4 C6 C7 C8 177.65(16) . . . . ?
C5 C6 C7 C8 0.4(3) . . . . ?
O4 C6 C7 C11 -3.6(2) . . . . ?
C5 C6 C7 C11 179.15(18) . . . . ?
C2 C3 C8 O3 177.30(18) . . . . ?
C4 C3 C8 O3 -1.6(3) . . . . ?
C2 C3 C8 C7 -2.1(3) . . . . ?
C4 C3 C8 C7 178.98(18) . . . . ?
C6 C7 C8 O3 -177.45(17) . . . . ?
C11 C7 C8 O3 3.8(3) . . . . ?
C6 C7 C8 C3 2.0(2) . . . . ?
C11 C7 C8 C3 -176.77(16) . . . . ?
C8 C7 C11 C12 85.4(2) . . . . ?
C6 C7 C11 C12 -93.3(2) . . . . ?
C7 C11 C12 C13 115.0(2) . . . . ?
C11 C12 C13 C17 0.9(4) . . . . ?
C11 C12 C13 C14 -177.72(19) . . . . ?
C12 C13 C14 C15 -132.0(2) . . . . ?
C17 C13 C14 C15 49.2(3) . . . . ?
C13 C14 C15 C16 179.23(17) . . . . ?
C14 C15 C16 O6 159.1(2) . . . . ?
C14 C15 C16 O5 -19.8(3) . . . . ?
O2 C4 O1 C1 179.0(2) . . . . ?
C3 C4 O1 C1 -0.1(2) . . . . ?
C2 C1 O1 C4 -0.2(2) . . . . ?
C5 C6 O4 C10 -68.4(2) . . . . ?
C7 C6 O4 C10 114.2(2) . . . . ?
